data_7248340
loop_
_publ_author_name
'Yamanaka, Kazuaki'
'Oketani, Ryusei'
'Mori, Yuya'
'Sato, Takashi'
'Tsuzuki, Seiji'
'Takahashi, Hiroki'
'Tsue, Hirohito'

_publ_section_title
;
 Thermal fluctuation-induced selective CO2 uptake of seemingly nonporous
 N,C-protected dipeptide crystals as elucidated by in situ X-ray
 crystallographic analysis
;
_journal_issue 17
_journal_name_full CrystEngComm
_journal_page_first 2314
_journal_page_last 2321
_journal_paper_doi 10.1039/D3CE01018J
_journal_volume 26
_journal_year 2024
_chemical_absolute_configuration unk
_chemical_formula_moiety 'C14 H26 N2 O5 S'
_chemical_formula_sum 'C14 H26 N2 O5 S'
_chemical_formula_weight 334.439
_chemical_melting_point 398.2
_space_group_crystal_system hexagonal
_space_group_IT_number 170
_space_group_name_Hall 'P 65'
_space_group_name_H-M_alt 'P 65'
_symmetry_Int_Tables_number 170
_audit_creation_date 2024-03-15
_audit_creation_method
;
Olex2 1.3
(compiled 2020.11.12 svn.r5f609507 for OlexSys, GUI svn.r6408)
;
_audit_update_record
;
2024-03-22 deposited with the CCDC.	2024-03-25 downloaded from the CCDC.
;
_cell_angle_alpha 90
_cell_angle_beta 90
_cell_angle_gamma 120
_cell_formula_units_Z 6
_cell_length_a 11.2868(11)
_cell_length_b 11.2868(11)
_cell_length_c 27.130(2)
_cell_measurement_reflns_used 6073
_cell_measurement_temperature 288(2)
_cell_measurement_theta_max 29.9460
_cell_measurement_theta_min 2.3240
_cell_volume 2993.1(5)
_computing_cell_refinement 'CrysAlisPro 1.171.42.49 (Rigaku OD, 2022)'
_computing_data_collection 'CrysAlisPro 1.171.42.49 (Rigaku OD, 2022)'
_computing_data_reduction 'CrysAlisPro 1.171.42.49 (Rigaku OD, 2022)'
_computing_molecular_graphics 'Olex2 1.3 (Dolomanov et al., 2009)'
_computing_publication_material 'Olex2 1.3 (Dolomanov et al., 2009)'
_computing_structure_refinement 'olex2.refine 1.3 (Bourhis et al., 2015)'
_diffrn_ambient_temperature 288
_diffrn_detector 'CCD plate'
_diffrn_measured_fraction_theta_full 0.9989
_diffrn_measured_fraction_theta_max 0.9656
_diffrn_measurement_details
;
List of Runs (angles in degrees, time in seconds):

  # Type    Start    End  Width  t~exp~   \w     \q     \k     \f   Frames
#--------------------------------------------------------------------------
  1  \w   -110.00  70.00   0.50    8.00    --  -20.00  44.00 330.00  360
  2  \w   -110.00  70.00   0.50    8.00    --  -20.00  44.00 240.00  360
;
_diffrn_measurement_device 'abstract diffractometer'
_diffrn_measurement_device_type 'dtrek-CrysAlisPro-abstract goniometer imported rigaku-d*trek images'
_diffrn_measurement_method '\w scans'
_diffrn_radiation_type 'Mo K\a'
_diffrn_radiation_wavelength 0.71073
_diffrn_reflns_av_R_equivalents 0.0732
_diffrn_reflns_av_unetI/netI 0.0965
_diffrn_reflns_Laue_measured_fraction_full 0.9989
_diffrn_reflns_Laue_measured_fraction_max 0.9656
_diffrn_reflns_limit_h_max 16
_diffrn_reflns_limit_h_min -16
_diffrn_reflns_limit_k_max 15
_diffrn_reflns_limit_k_min -12
_diffrn_reflns_limit_l_max 39
_diffrn_reflns_limit_l_min -38
_diffrn_reflns_number 28458
_diffrn_reflns_point_group_measured_fraction_full 0.9975
_diffrn_reflns_point_group_measured_fraction_max 0.9389
_diffrn_reflns_theta_full 25.2417
_diffrn_reflns_theta_max 31.12
_diffrn_reflns_theta_min 2.57
_exptl_absorpt_coefficient_mu 0.183
_exptl_absorpt_correction_T_max 1.00000
_exptl_absorpt_correction_T_min 0.84703
_exptl_absorpt_correction_type multi-scan
_exptl_absorpt_process_details
;
CrysAlisPro 1.171.42.49 (Rigaku Oxford Diffraction, 2022)
Empirical absorption correction using spherical harmonics,
implemented in SCALE3 ABSPACK scaling algorithm.
;
_exptl_crystal_colour Colorless
_exptl_crystal_density_diffrn 1.113
_exptl_crystal_description needle
_exptl_crystal_F_000 1081.303
_exptl_crystal_recrystallization_method 'Re-crystallisation from solvent: hexane'
_exptl_crystal_size_max 0.5
_exptl_crystal_size_mid 0.2
_exptl_crystal_size_min 0.05
_refine_diff_density_max 1.5437
_refine_diff_density_min -0.6635
_refine_diff_density_rms 0.1120
_refine_ls_abs_structure_details 'Flack, H. D. (1983). Acta Cryst. A39, 876-881.'
_refine_ls_abs_structure_Flack 0.14(14)
_refine_ls_d_res_high 0.6876
_refine_ls_d_res_low 7.9303
_refine_ls_goodness_of_fit_ref 1.0392
_refine_ls_hydrogen_treatment constr
_refine_ls_matrix_type full
_refine_ls_number_constraints 38
_refine_ls_number_parameters 205
_refine_ls_number_reflns 6050
_refine_ls_number_restraints 1
_refine_ls_restrained_S_all 1.0392
_refine_ls_R_factor_all 0.2396
_refine_ls_R_factor_gt 0.0859
_refine_ls_shift/su_max 0.0711
_refine_ls_shift/su_mean 0.0019
_refine_ls_structure_factor_coef Fsqd
_refine_ls_weighting_details 'w=1/[\s^2^(Fo^2^)+(0.0875P)^2^+0.0279P] where P=(Fo^2^+2Fc^2^)/3'
_refine_ls_weighting_scheme calc
_refine_ls_wR_factor_gt 0.1623
_refine_ls_wR_factor_ref 0.2175
_reflns_Friedel_coverage 0.911
_reflns_limit_h_max 13
_reflns_limit_h_min -13
_reflns_limit_k_max 14
_reflns_limit_k_min -14
_reflns_limit_l_max 39
_reflns_limit_l_min -38
_reflns_number_gt 2305
_reflns_number_total 6050
_reflns_threshold_expression I>=2u(I)
_cod_data_source_file d3ce01018j4.cif
_cod_data_source_block cmpd_1_288K
_cod_depositor_comments 'Adding full bibliography for 7248340--7248345.cif.'
_cod_original_sg_symbol_Hall ' P 65'
_cod_database_code 7248340
_olex2_refinement_description
;
1. Fixed Uiso
 At 1.2 times of:
  All C(H) groups, All C(H,H) groups, All N(H) groups
 At 1.5 times of:
  All C(H,H,H) groups
2.a Ternary CH refined with riding coordinates:
 C2(H2), C5(H5)
2.b Secondary CH2 refined with riding coordinates:
 C6(H6a,H6b), C7(H7a,H7b)
2.c Aromatic/amide H refined with riding coordinates:
 N1(H1), N2(H2a)
2.d Idealised Me refined as rotating group:
 C3(H3a,H3b,H3c), C8(H8a,H8b,H8c), C9(H9a,H9b,H9c), C12(H12a,H12b,H12c),
 C13(H13a,H13b,H13c), C14(H14a,H14c,H14b)
;
_olex2_submission_special_instructions 'No special instructions were received'
_oxdiff_exptl_absorpt_empirical_details
;
Empirical correction (ABSPACK) includes:
- Absorption correction using spherical harmonics
- Frame scaling
;

loop_
_space_group_symop_id
_space_group_symop_operation_xyz
1 x,y,z
2 x-y,x,z+5/6
3 y,-x+y,z+1/6
4 -y,x-y,z+2/3
5 -x+y,-x,z+1/3
6 -x,-y,z+1/2

loop_
_atom_site_label
_atom_site_type_symbol
_atom_site_fract_x
_atom_site_fract_y
_atom_site_fract_z
_atom_site_U_iso_or_equiv
_atom_site_adp_type
_atom_site_occupancy
_atom_site_refinement_flags_posn
C1 C 0.4546(6) 0.2938(6) 0.1330(2) 0.0950(16) Uani 1.000000 .
C2 C 0.3204(6) 0.2656(5) 0.15774(18) 0.1015(18) Uani 1.000000 .
H2 H 0.2902(6) 0.3254(5) 0.14309(18) 0.122(2) Uiso 1.000000 R
C3 C 0.3417(8) 0.2938(8) 0.2124(2) 0.185(4) Uani 1.000000 .
H3a H 0.388(8) 0.249(7) 0.2259(6) 0.278(7) Uiso 1.000000 GR
H3b H 0.396(8) 0.3906(10) 0.2177(3) 0.278(7) Uiso 1.000000 GR
H3c H 0.2546(10) 0.260(8) 0.2283(5) 0.278(7) Uiso 1.000000 GR
C4 C 0.1632(4) 0.0781(4) 0.10573(14) 0.0653(11) Uani 1.000000 .
C5 C 0.0716(4) -0.0752(4) 0.10118(12) 0.0570(10) Uani 1.000000 .
H5 H 0.0464(4) -0.1146(4) 0.13432(12) 0.0684(12) Uiso 1.000000 R
C6 C 0.1543(5) -0.1307(5) 0.07622(15) 0.0759(12) Uani 1.000000 .
H6a H 0.1811(5) -0.0898(5) 0.04375(15) 0.0911(15) Uiso 1.000000 R
H6b H 0.2372(5) -0.1023(5) 0.09507(15) 0.0911(15) Uiso 1.000000 R
C7 C 0.0810(6) -0.2833(6) 0.0708(2) 0.0979(16) Uani 1.000000 .
H7a H 0.0040(6) -0.3104(6) 0.0487(2) 0.1175(19) Uiso 1.000000 R
H7b H 0.1426(6) -0.3086(6) 0.0553(2) 0.1175(19) Uiso 1.000000 R
C8 C 0.1682(7) -0.3224(9) 0.1614(3) 0.154(3) Uani 1.000000 .
H8a H 0.1455(8) -0.357(5) 0.1944(7) 0.231(4) Uiso 1.000000 GR
H8b H 0.224(3) -0.354(5) 0.1463(14) 0.231(4) Uiso 1.000000 GR
H8c H 0.218(3) -0.2242(9) 0.162(2) 0.231(4) Uiso 1.000000 GR
C9 C 0.6631(8) 0.4650(9) 0.1008(4) 0.200(5) Uani 1.000000 .
H9a H 0.726(3) 0.468(10) 0.1253(8) 0.301(7) Uiso 1.000000 GR
H9b H 0.651(2) 0.399(6) 0.076(3) 0.301(7) Uiso 1.000000 GR
H9c H 0.699(5) 0.554(4) 0.086(3) 0.301(7) Uiso 1.000000 GR
C10 C -0.1606(5) -0.1173(5) 0.09548(16) 0.0734(13) Uani 1.000000 .
C11 C -0.3867(7) -0.1493(10) 0.0767(2) 0.129(3) Uani 1.000000 .
C12 C -0.4629(8) -0.1768(11) 0.0292(3) 0.179(4) Uani 1.000000 .
H12a H -0.478(8) -0.262(4) 0.0157(16) 0.269(6) Uiso 1.000000 GR
H12b H -0.549(4) -0.182(9) 0.0350(6) 0.269(6) Uiso 1.000000 GR
H12c H -0.410(4) -0.104(4) 0.0063(11) 0.269(6) Uiso 1.000000 GR
C13 C -0.4616(10) -0.2591(17) 0.1145(5) 0.262(7) Uani 1.000000 .
H13a H -0.489(15) -0.223(4) 0.141(3) 0.393(10) Uiso 1.000000 GR
H13b H -0.541(10) -0.334(7) 0.0997(15) 0.393(10) Uiso 1.000000 GR
H13c H -0.403(6) -0.291(13) 0.127(5) 0.393(10) Uiso 1.000000 GR
C14 C -0.3477(15) -0.0069(17) 0.0935(5) 0.301(9) Uani 1.000000 .
H14a H -0.298(17) 0.057(3) 0.068(3) 0.451(14) Uiso 1.000000 GR
H14c H -0.429(2) -0.003(5) 0.101(7) 0.451(14) Uiso 1.000000 GR
H14b H -0.291(17) 0.016(8) 0.122(4) 0.451(14) Uiso 1.000000 GR
O1 O 0.5302(5) 0.4253(5) 0.12421(18) 0.1441(17) Uani 1.000000 .
O2 O 0.4846(5) 0.2100(6) 0.1240(2) 0.1408(16) Uani 1.000000 .
O3 O 0.1951(4) 0.1542(3) 0.07016(11) 0.0979(11) Uani 1.000000 .
O4 O -0.1695(5) -0.1032(6) 0.13890(10) 0.143(2) Uani 1.000000 .
O5 O -0.2606(3) -0.1452(4) 0.06335(11) 0.0925(10) Uani 1.000000 .
N1 N 0.2164(4) 0.1256(4) 0.15017(12) 0.0750(10) Uani 1.000000 .
H1 H 0.1876(4) 0.0708(4) 0.17497(12) 0.0899(12) Uiso 1.000000 R
N2 N -0.0514(3) -0.1099(3) 0.07422(11) 0.0650(9) Uani 1.000000 .
H2a H -0.0542(3) -0.1266(3) 0.04317(11) 0.0780(11) Uiso 1.000000 R
S1 S 0.01850(16) -0.37917(13) 0.12733(6) 0.0996(5) Uani 1.000000 .

loop_
_atom_site_aniso_label
_atom_site_aniso_U_11
_atom_site_aniso_U_22
_atom_site_aniso_U_33
_atom_site_aniso_U_12
_atom_site_aniso_U_13
_atom_site_aniso_U_23
C1 0.085(4) 0.077(4) 0.085(4) 0.012(3) -0.009(3) 0.011(3)
C2 0.097(4) 0.071(3) 0.088(3) 0.006(3) -0.014(3) -0.011(3)
C3 0.156(6) 0.147(6) 0.106(5) -0.035(5) 0.008(4) -0.066(5)
C4 0.071(3) 0.066(3) 0.047(2) 0.025(2) -0.0012(19) 0.008(2)
C5 0.064(2) 0.063(2) 0.0348(18) 0.025(2) 0.0004(17) 0.0042(17)
C6 0.082(3) 0.083(3) 0.057(2) 0.037(3) 0.017(2) 0.012(2)
C7 0.123(4) 0.098(4) 0.083(3) 0.062(4) 0.023(3) -0.002(3)
C8 0.147(6) 0.204(8) 0.133(6) 0.104(6) 0.016(5) 0.041(5)
C9 0.105(5) 0.158(7) 0.205(9) -0.034(5) 0.041(6) 0.015(6)
C10 0.088(3) 0.105(3) 0.041(2) 0.059(3) -0.015(2) -0.004(2)
C11 0.128(5) 0.233(9) 0.081(4) 0.131(6) -0.019(4) -0.015(4)
C12 0.114(5) 0.306(12) 0.140(6) 0.123(7) -0.042(5) -0.005(7)
C13 0.143(7) 0.456(19) 0.255(12) 0.202(10) 0.105(8) 0.172(14)
C14 0.336(17) 0.45(2) 0.317(15) 0.347(18) -0.181(14) -0.208(15)
O1 0.114(3) 0.089(3) 0.151(4) -0.008(2) 0.019(3) 0.012(3)
O2 0.117(3) 0.115(3) 0.176(4) 0.047(3) 0.015(3) 0.025(3)
O3 0.126(3) 0.076(2) 0.0640(18) 0.0293(19) -0.0178(19) 0.0177(16)
O4 0.166(4) 0.316(6) 0.0386(19) 0.190(5) -0.0185(18) -0.037(2)
O5 0.086(2) 0.149(3) 0.0573(16) 0.069(2) -0.0139(16) -0.0079(18)
N1 0.073(2) 0.067(2) 0.0497(18) 0.0089(19) -0.0074(16) 0.0036(16)
N2 0.061(2) 0.090(2) 0.0328(15) 0.0298(18) -0.0049(15) -0.0103(15)
S1 0.1098(11) 0.0778(9) 0.1070(10) 0.0437(8) 0.0347(8) 0.0082(7)

loop_
_atom_type_symbol
_atom_type_scat_dispersion_real
_atom_type_scat_dispersion_imag
_atom_type_scat_Cromer_Mann_a1
_atom_type_scat_Cromer_Mann_a2
_atom_type_scat_Cromer_Mann_a3
_atom_type_scat_Cromer_Mann_a4
_atom_type_scat_Cromer_Mann_b1
_atom_type_scat_Cromer_Mann_b2
_atom_type_scat_Cromer_Mann_b3
_atom_type_scat_Cromer_Mann_b4
_atom_type_scat_Cromer_Mann_c
_atom_type_scat_source
_atom_type_scat_dispersion_source
H 0.00000 0.00000 0.49300 0.32291 0.14019 0.04081 10.51090 26.12570 3.14236 57.79970 0.0030380000826 'International Tables Volume C Table 6.1.1.4 (pp. 500-502)' 'Henke, Gullikson and Davis, At. Data and Nucl. Data Tables, 1993, 54, 2'
C 0.00347 0.00161 2.31000 1.02000 1.58860 0.86500 20.84390 10.20750 0.56870 51.65120 0.215599998832 'International Tables Volume C Table 6.1.1.4 (pp. 500-502)' 'Henke, Gullikson and Davis, At. Data and Nucl. Data Tables, 1993, 54, 2'
S 0.12424 0.12443 6.90530 5.20340 1.43790 1.58630 1.46790 22.21510 0.25360 56.17200 0.866900026798 'International Tables Volume C Table 6.1.1.4 (pp. 500-502)' 'Henke, Gullikson and Davis, At. Data and Nucl. Data Tables, 1993, 54, 2'
O 0.01158 0.00611 3.04850 2.28680 1.54630 0.86700 13.27710 5.70110 0.32390 32.90890 0.250800013542 'International Tables Volume C Table 6.1.1.4 (pp. 500-502)' 'Henke, Gullikson and Davis, At. Data and Nucl. Data Tables, 1993, 54, 2'
N 0.00653 0.00323 12.21260 3.13220 2.01250 1.16630 0.00570 9.89330 28.99750 0.58260 -11.5290002823 'International Tables Volume C Table 6.1.1.4 (pp. 500-502)' 'Henke, Gullikson and Davis, At. Data and Nucl. Data Tables, 1993, 54, 2'

loop_
_geom_angle_atom_site_label_1
_geom_angle_atom_site_label_2
_geom_angle_atom_site_label_3
_geom_angle
_geom_angle_site_symmetry_1
_geom_angle_site_symmetry_3
_geom_angle_publ_flag
O1 C1 C2 109.2(6) . . ?
O2 C1 C2 124.9(5) . . ?
O2 C1 O1 125.8(7) . . ?
H2 C2 C1 109.0(3) . . ?
C3 C2 C1 110.4(5) . . ?
C3 C2 H2 109.0(5) . . ?
N1 C2 C1 110.1(5) . . ?
N1 C2 H2 109.0(3) . . ?
N1 C2 C3 109.2(4) . . ?
H3a C3 C2 109.5 . . ?
H3b C3 C2 109.5 . . ?
H3b C3 H3a 109.5 . . ?
H3c C3 C2 109.5 . . ?
H3c C3 H3a 109.5 . . ?
H3c C3 H3b 109.5 . . ?
O3 C4 C5 122.2(3) . . ?
N1 C4 C5 116.5(3) . . ?
N1 C4 O3 121.1(4) . . ?
H5 C5 C4 108.73(18) . . ?
C6 C5 C4 107.4(3) . . ?
C6 C5 H5 108.7(2) . . ?
N2 C5 C4 111.6(3) . . ?
N2 C5 H5 108.73(18) . . ?
N2 C5 C6 111.6(3) . . ?
H6a C6 C5 108.6(2) . . ?
H6b C6 C5 108.6(2) . . ?
H6b C6 H6a 107.6 . . ?
C7 C6 C5 114.7(4) . . ?
C7 C6 H6a 108.6(3) . . ?
C7 C6 H6b 108.6(3) . . ?
H7a C7 C6 108.4(3) . . ?
H7b C7 C6 108.4(3) . . ?
H7b C7 H7a 107.5 . . ?
S1 C7 C6 115.5(4) . . ?
S1 C7 H7a 108.4(2) . . ?
S1 C7 H7b 108.40(18) . . ?
H8b C8 H8a 109.5 . . ?
H8c C8 H8a 109.5 . . ?
H8c C8 H8b 109.5 . . ?
S1 C8 H8a 109.5 . . ?
S1 C8 H8b 109.5 . . ?
S1 C8 H8c 109.5 . . ?
H9b C9 H9a 109.5 . . ?
H9c C9 H9a 109.5 . . ?
H9c C9 H9b 109.5 . . ?
O1 C9 H9a 109.5 . . ?
O1 C9 H9b 109.5 . . ?
O1 C9 H9c 109.5 . . ?
O5 C10 O4 123.8(4) . . ?
N2 C10 O4 123.8(4) . . ?
N2 C10 O5 112.4(4) . . ?
C13 C11 C12 112.9(9) . . ?
C14 C11 C12 108.3(8) . . ?
C14 C11 C13 114.6(10) . . ?
O5 C11 C12 104.2(5) . . ?
O5 C11 C13 109.6(6) . . ?
O5 C11 C14 106.5(8) . . ?
H12a C12 C11 109.5 . . ?
H12b C12 C11 109.5 . . ?
H12b C12 H12a 109.5 . . ?
H12c C12 C11 109.5 . . ?
H12c C12 H12a 109.5 . . ?
H12c C12 H12b 109.5 . . ?
H13a C13 C11 109.5 . . ?
H13b C13 C11 109.5 . . ?
H13b C13 H13a 109.5 . . ?
H13c C13 C11 109.5 . . ?
H13c C13 H13a 109.5 . . ?
H13c C13 H13b 109.5 . . ?
H14a C14 C11 109.5 . . ?
H14c C14 C11 109.5 . . ?
H14c C14 H14a 109.5 . . ?
H14b C14 C11 109.5 . . ?
H14b C14 H14a 109.5 . . ?
H14b C14 H14c 109.5 . . ?
C9 O1 C1 114.1(7) . . ?
C11 O5 C10 123.1(4) . . ?
C4 N1 C2 121.8(4) . . ?
H1 N1 C2 119.1(2) . . ?
H1 N1 C4 119.1(2) . . ?
C10 N2 C5 122.4(3) . . ?
H2a N2 C5 118.79(18) . . ?
H2a N2 C10 118.8(2) . . ?
C8 S1 C7 102.4(3) . . ?

loop_
_geom_bond_atom_site_label_1
_geom_bond_atom_site_label_2
_geom_bond_distance
_geom_bond_site_symmetry_2
_geom_bond_publ_flag
C1 C2 1.538(8) . ?
C1 O1 1.312(7) . ?
C1 O2 1.179(7) . ?
C2 H2 0.9800 . ?
C2 C3 1.510(7) . ?
C2 N1 1.436(6) . ?
C3 H3a 0.9600 . ?
C3 H3b 0.9600 . ?
C3 H3c 0.9600 . ?
C4 C5 1.513(6) . ?
C4 O3 1.220(5) . ?
C4 N1 1.334(5) . ?
C5 H5 0.9800 . ?
C5 C6 1.518(6) . ?
C5 N2 1.440(5) . ?
C6 H6a 0.9700 . ?
C6 H6b 0.9700 . ?
C6 C7 1.500(7) . ?
C7 H7a 0.9700 . ?
C7 H7b 0.9700 . ?
C7 S1 1.805(5) . ?
C8 H8a 0.9600 . ?
C8 H8b 0.9600 . ?
C8 H8c 0.9600 . ?
C8 S1 1.743(7) . ?
C9 H9a 0.9600 . ?
C9 H9b 0.9600 . ?
C9 H9c 0.9600 . ?
C9 O1 1.477(9) . ?
C10 O4 1.199(5) . ?
C10 O5 1.333(5) . ?
C10 N2 1.325(5) . ?
C11 C12 1.493(8) . ?
C11 C13 1.501(11) . ?
C11 C14 1.509(14) . ?
C11 O5 1.447(7) . ?
C12 H12a 0.9600 . ?
C12 H12b 0.9600 . ?
C12 H12c 0.9600 . ?
C13 H13a 0.9600 . ?
C13 H13b 0.9600 . ?
C13 H13c 0.9600 . ?
C14 H14a 0.9600 . ?
C14 H14c 0.9600 . ?
C14 H14b 0.9600 . ?
N1 H1 0.8600 . ?
N2 H2a 0.8600 . ?

loop_
_geom_torsion_atom_site_label_1
_geom_torsion_atom_site_label_2
_geom_torsion_atom_site_label_3
_geom_torsion_atom_site_label_4
_geom_torsion
_geom_torsion_site_symmetry_1
_geom_torsion_site_symmetry_2
_geom_torsion_site_symmetry_3
_geom_torsion_site_symmetry_4
_geom_torsion_publ_flag
C1 C2 N1 C4 -68.4(5) . . . . ?
C2 N1 C4 C5 170.5(5) . . . . ?
C2 N1 C4 O3 -4.5(6) . . . . ?
C4 C5 C6 C7 177.2(4) . . . . ?
C4 C5 N2 C10 -84.2(4) . . . . ?
C5 C6 C7 S1 -56.8(4) . . . . ?
C5 N2 C10 O4 -4.2(5) . . . . ?
C5 N2 C10 O5 177.3(4) . . . . ?
C10 O5 C11 C12 177.2(8) . . . . ?
C10 O5 C11 C13 -61.7(9) . . . . ?
C10 O5 C11 C14 62.8(7) . . . . ?
